data_1551831
loop_
_publ_author_name
'Michael S. Inkpen'
'Stefan Scheerer'
'Michael Linseis'
'Andrew J. P. White'
'Rainer F. Winter'
'Tim Albrecht'
'Nicholas J. Long'

_publ_section_title
;
 Oligomeric ferrocene rings
;
_journal_name_full 'Nature Chemistry'
_journal_page_first 825
_journal_page_last 830
_journal_paper_doi 10.1038/nchem.2553
_journal_volume 8
_journal_year 2016
_chemical_formula_moiety 'C60 H48 Fe6, 2(C7 H8)'
_chemical_formula_sum 'C74 H64 Fe6'
_chemical_formula_weight 1288.35
_space_group_crystal_system triclinic
_space_group_IT_number 2
_space_group_name_Hall '-P 1'
_space_group_name_H-M_alt 'P -1'
_atom_sites_solution_hydrogens geom
_cell_angle_alpha 94.319(6)
_cell_angle_beta 99.791(6)
_cell_angle_gamma 98.987(6)
_cell_formula_units_Z 1
_cell_length_a 7.4131(6)
_cell_length_b 13.2070(9)
_cell_length_c 14.5753(10)
_cell_measurement_reflns_used 2216
_cell_measurement_temperature 173
_cell_measurement_theta_max 73.6700
_cell_measurement_theta_min 3.0670
_cell_volume 1381.32(18)
_computing_cell_refinement 'CrysAlisPro, Agilent Technologies'
_computing_data_collection 'CrysAlisPro, Agilent Technologies'
_computing_data_reduction 'CrysAlisPro, Agilent Technologies'
_computing_molecular_graphics 'Bruker SHELXTL'
_computing_publication_material 'CIFTAB-2013 (Sheldrick, 2013)'
_computing_structure_refinement 'SHELXL-2014/7 (Sheldrick, 2014)'
_computing_structure_solution 'SHELXS-2013 (Sheldrick, 2013)'
_diffrn_ambient_temperature 173
_diffrn_detector_area_resol_mean 10.4115
_diffrn_measured_fraction_theta_full 0.979
_diffrn_measured_fraction_theta_max 0.936
_diffrn_measurement_device_type 'Agilent Xcalibur PX Ultra A'
_diffrn_measurement_method 'omega scans'
_diffrn_radiation_type CuK\a
_diffrn_radiation_wavelength 1.54184
_diffrn_reflns_av_R_equivalents 0.0458
_diffrn_reflns_av_unetI/netI 0.0658
_diffrn_reflns_Laue_measured_fraction_full 0.979
_diffrn_reflns_Laue_measured_fraction_max 0.936
_diffrn_reflns_limit_h_max 7
_diffrn_reflns_limit_h_min -9
_diffrn_reflns_limit_k_max 16
_diffrn_reflns_limit_k_min -15
_diffrn_reflns_limit_l_max 17
_diffrn_reflns_limit_l_min -9
_diffrn_reflns_number 7869
_diffrn_reflns_point_group_measured_fraction_full 0.979
_diffrn_reflns_point_group_measured_fraction_max 0.936
_diffrn_reflns_theta_full 67.684
_diffrn_reflns_theta_max 73.802
_diffrn_reflns_theta_min 3.094
_diffrn_source 'Enhance Ultra (Cu) X-ray Source'
_exptl_absorpt_coefficient_mu 12.647
_exptl_absorpt_correction_T_max 0.886
_exptl_absorpt_correction_T_min 0.236
_exptl_absorpt_correction_type analytical
_exptl_absorpt_process_details
; 
CrysAlisPro, Agilent Technologies, 
Version 1.171.37.35 (release 13-08-2014 CrysAlis171 .NET) 
(compiled Aug 13 2014,18:06:01) 
Analytical numeric absorption correction using a multifaceted crystal 
model based on expressions derived by R.C. Clark & J.S. Reid. 
(Clark, R. C. & Reid, J. S. (1995). Acta Cryst. A51, 887-897) 
Empirical absorption correction using spherical harmonics, 
implemented in SCALE3 ABSPACK scaling algorithm. 
;
_exptl_crystal_colour Yellow
_exptl_crystal_density_diffrn 1.549
_exptl_crystal_description needles
_exptl_crystal_F_000 664
_exptl_crystal_size_max 0.36
_exptl_crystal_size_mid 0.01
_exptl_crystal_size_min 0.01
_refine_diff_density_max 0.326
_refine_diff_density_min -0.410
_refine_diff_density_rms 0.066
_refine_ls_extinction_coef .
_refine_ls_extinction_method none
_refine_ls_goodness_of_fit_ref 1.007
_refine_ls_hydrogen_treatment constr
_refine_ls_matrix_type full
_refine_ls_number_parameters 368
_refine_ls_number_reflns 5238
_refine_ls_number_restraints 48
_refine_ls_restrained_S_all 1.004
_refine_ls_R_factor_all 0.0526
_refine_ls_R_factor_gt 0.0375
_refine_ls_shift/su_max 0.001
_refine_ls_shift/su_mean 0.000
_refine_ls_structure_factor_coef Fsqd
_refine_ls_weighting_details 'w=1/[\s^2^(Fo^2^)+(0.0368P)^2^] where P=(Fo^2^+2Fc^2^)/3'
_refine_ls_weighting_scheme calc
_refine_ls_wR_factor_gt 0.0852
_refine_ls_wR_factor_ref 0.0921
_reflns_Friedel_coverage 0.000
_reflns_Friedel_fraction_full .
_reflns_Friedel_fraction_max .
_reflns_number_gt 4274
_reflns_number_total 5238
_reflns_threshold_expression 'I > 2\s(I)'
_cod_data_source_file nchem.2553-s3.cif
_cod_data_source_block cyclo[6]-toluene
_cod_original_cell_volume 1381.31(18)
_cod_database_code 1551831
_shelx_space_group_comment
; 
The symmetry employed for this shelxl refinement is uniquely defined 
by the following loop, which should always be used as a source of 
symmetry information in preference to the above space-group names. 
They are only intended as comments. 
;

loop_
_space_group_symop_operation_xyz
'x, y, z'
'-x, -y, -z'

loop_
_atom_site_label
_atom_site_type_symbol
_atom_site_fract_x
_atom_site_fract_y
_atom_site_fract_z
_atom_site_U_iso_or_equiv
_atom_site_adp_type
_atom_site_occupancy
_atom_site_site_symmetry_order
_atom_site_calc_flag
_atom_site_refinement_flags_posn
_atom_site_refinement_flags_adp
_atom_site_refinement_flags_occupancy
_atom_site_disorder_assembly
_atom_site_disorder_group
Fe1 Fe 0.56422(6) 0.65607(3) 0.14834(3) 0.02380(11) Uani 1 1 d . . . . .
Fe2 Fe 0.22757(6) 0.34930(3) 0.27782(3) 0.02243(11) Uani 1 1 d . . . . .
Fe3 Fe 0.07428(6) 0.21227(3) 0.53175(3) 0.02222(11) Uani 1 1 d . . . . .
C1 C 0.7695(4) 0.7385(2) 0.2515(2) 0.0261(6) Uani 1 1 d . . . . .
C2 C 0.7639(5) 0.7866(3) 0.1666(2) 0.0341(7) Uani 1 1 d . . . . .
H2A H 0.7408 0.8582 0.1582 0.041 Uiso 1 1 calc R U . . .
C3 C 0.7952(5) 0.7138(3) 0.0953(2) 0.0399(8) Uani 1 1 d . . . . .
H3A H 0.7982 0.7257 0.0286 0.048 Uiso 1 1 calc R U . . .
C4 C 0.8199(5) 0.6217(3) 0.1365(2) 0.0368(7) Uani 1 1 d . . . . .
H4A H 0.8432 0.5571 0.1034 0.044 Uiso 1 1 calc R U . . .
C5 C 0.8033(4) 0.6359(2) 0.2320(2) 0.0303(6) Uani 1 1 d . . . . .
H5A H 0.8143 0.5836 0.2778 0.036 Uiso 1 1 calc R U . . .
C6 C 0.3623(4) 0.5494(2) 0.1834(2) 0.0266(6) Uani 1 1 d . . . . .
C7 C 0.3706(4) 0.5311(2) 0.0862(2) 0.0290(6) Uani 1 1 d . . . . .
H7A H 0.3972 0.4667 0.0545 0.035 Uiso 1 1 calc R U . . .
C8 C 0.3366(5) 0.6211(3) 0.0427(2) 0.0344(7) Uani 1 1 d . . . . .
H8A H 0.3354 0.6307 -0.0248 0.041 Uiso 1 1 calc R U . . .
C9 C 0.3058(4) 0.6954(3) 0.1119(2) 0.0344(7) Uani 1 1 d . . . . .
H9A H 0.2795 0.7661 0.1016 0.041 Uiso 1 1 calc R U . . .
C10 C 0.3213(4) 0.6517(2) 0.1985(2) 0.0283(6) Uani 1 1 d . . . . .
H10A H 0.3077 0.6865 0.2597 0.034 Uiso 1 1 calc R U . . .
C11 C 0.3995(4) 0.4793(2) 0.2542(2) 0.0252(6) Uani 1 1 d . . . . .
C12 C 0.4834(4) 0.3894(2) 0.2441(2) 0.0295(6) Uani 1 1 d . . . . .
H12A H 0.5232 0.3626 0.1861 0.035 Uiso 1 1 calc R U . . .
C13 C 0.5007(4) 0.3447(3) 0.3295(2) 0.0333(7) Uani 1 1 d . . . . .
H13A H 0.5545 0.2812 0.3421 0.040 Uiso 1 1 calc R U . . .
C14 C 0.4262(4) 0.4050(3) 0.3942(2) 0.0323(7) Uani 1 1 d . . . . .
H14A H 0.4187 0.3913 0.4601 0.039 Uiso 1 1 calc R U . . .
C15 C 0.3623(4) 0.4880(2) 0.3478(2) 0.0292(6) Uani 1 1 d . . . . .
H15A H 0.3023 0.5426 0.3757 0.035 Uiso 1 1 calc R U . . .
C16 C -0.0064(4) 0.2731(2) 0.3183(2) 0.0260(6) Uani 1 1 d . . . . .
C17 C 0.0747(4) 0.2028(2) 0.2651(2) 0.0309(6) Uani 1 1 d . . . . .
H17A H 0.1217 0.1403 0.2873 0.037 Uiso 1 1 calc R U . . .
C18 C 0.0802(5) 0.2386(3) 0.1754(2) 0.0362(7) Uani 1 1 d . . . . .
H18A H 0.1303 0.2050 0.1236 0.043 Uiso 1 1 calc R U . . .
C19 C 0.0030(5) 0.3305(3) 0.1726(2) 0.0380(8) Uani 1 1 d . . . . .
H19A H -0.0120 0.3725 0.1184 0.046 Uiso 1 1 calc R U . . .
C20 C -0.0500(4) 0.3519(2) 0.2604(2) 0.0308(7) Uani 1 1 d . . . . .
H20A H -0.1078 0.4121 0.2786 0.037 Uiso 1 1 calc R U . . .
C21 C -0.0562(4) 0.2626(2) 0.4108(2) 0.0254(6) Uani 1 1 d . . . . .
C22 C -0.0239(5) 0.3409(2) 0.4883(2) 0.0310(6) Uani 1 1 d . . . . .
H22A H 0.0509 0.4115 0.4922 0.037 Uiso 1 1 calc R U . . .
C23 C -0.1175(5) 0.3000(3) 0.5591(3) 0.0379(7) Uani 1 1 d . . . . .
H23A H -0.1200 0.3373 0.6210 0.046 Uiso 1 1 calc R U . . .
C24 C -0.2053(4) 0.1974(3) 0.5264(3) 0.0375(8) Uani 1 1 d . . . . .
H24A H -0.2807 0.1498 0.5612 0.045 Uiso 1 1 calc R U . . .
C25 C -0.1672(4) 0.1739(3) 0.4360(2) 0.0308(6) Uani 1 1 d . . . . .
H25A H -0.2105 0.1065 0.3963 0.037 Uiso 1 1 calc R U . . .
C26 C 0.2498(4) 0.2120(2) 0.6576(2) 0.0228(5) Uani 1 1 d . . . . .
C27 C 0.3476(4) 0.2587(2) 0.5903(2) 0.0235(5) Uani 1 1 d . . . . .
H27A H 0.4174 0.3309 0.5975 0.028 Uiso 1 1 calc R U . . .
C28 C 0.3291(4) 0.1842(2) 0.5118(2) 0.0256(6) Uani 1 1 d . . . . .
H28A H 0.3833 0.1953 0.4543 0.031 Uiso 1 1 calc R U . . .
C29 C 0.2192(4) 0.0911(2) 0.5291(2) 0.0275(6) Uani 1 1 d . . . . .
H29A H 0.1823 0.0258 0.4860 0.033 Uiso 1 1 calc R U . . .
C30 C 0.1690(4) 0.1093(2) 0.6189(2) 0.0272(6) Uani 1 1 d . . . . .
H30A H 0.0900 0.0585 0.6492 0.033 Uiso 1 1 calc R U . . .
C40 C 0.3252(14) -0.0603(7) 0.2747(6) 0.065(2) Uani 0.598(7) 1 d . U P A 1
H40A H 0.4208 -0.1032 0.2896 0.098 Uiso 0.598(7) 1 calc R U P A 1
H40B H 0.2027 -0.1044 0.2583 0.098 Uiso 0.598(7) 1 calc R U P A 1
H40C H 0.3280 -0.0116 0.3293 0.098 Uiso 0.598(7) 1 calc R U P A 1
C41 C 0.3625(6) -0.0015(4) 0.1931(3) 0.0449(16) Uani 0.598(7) 1 d G . P A 1
C42 C 0.5262(6) 0.0685(4) 0.2003(3) 0.063(2) Uani 0.598(7) 1 d G U P A 1
H42A H 0.6150 0.0800 0.2569 0.076 Uiso 0.598(7) 1 calc R U P A 1
C43 C 0.5600(6) 0.1219(4) 0.1246(4) 0.062(2) Uani 0.598(7) 1 d G U P A 1
H43A H 0.6720 0.1698 0.1295 0.075 Uiso 0.598(7) 1 calc R U P A 1
C44 C 0.4301(6) 0.1052(4) 0.0418(3) 0.0499(17) Uani 0.598(7) 1 d G U P A 1
H44A H 0.4532 0.1417 -0.0099 0.060 Uiso 0.598(7) 1 calc R U P A 1
C45 C 0.2664(5) 0.0352(4) 0.0346(2) 0.0470(16) Uani 0.598(7) 1 d G U P A 1
H45A H 0.1776 0.0238 -0.0220 0.056 Uiso 0.598(7) 1 calc R U P A 1
C46 C 0.2325(5) -0.0182(3) 0.1103(3) 0.0443(16) Uani 0.598(7) 1 d G U P A 1
H46A H 0.1206 -0.0661 0.1054 0.053 Uiso 0.598(7) 1 calc R U P A 1
C40' C 0.536(2) 0.1474(10) 0.0784(10) 0.060(3) Uiso 0.402(7) 1 d . U P A 2
H40D H 0.5242 0.1186 0.0133 0.090 Uiso 0.402(7) 1 calc R U P A 2
H40E H 0.6673 0.1617 0.1083 0.090 Uiso 0.402(7) 1 calc R U P A 2
H40F H 0.4850 0.2115 0.0799 0.090 Uiso 0.402(7) 1 calc R U P A 2
C41' C 0.4321(9) 0.0725(5) 0.1294(5) 0.039(2) Uiso 0.402(7) 1 d G . P A 2
C42' C 0.2555(9) 0.0205(5) 0.0885(4) 0.044(3) Uiso 0.402(7) 1 d G U P A 2
H42B H 0.2013 0.0323 0.0272 0.053 Uiso 0.402(7) 1 calc R U P A 2
C43' C 0.1582(8) -0.0488(5) 0.1374(5) 0.053(3) Uiso 0.402(7) 1 d G U P A 2
H43B H 0.0375 -0.0844 0.1095 0.064 Uiso 0.402(7) 1 calc R U P A 2
C44' C 0.2375(11) -0.0661(5) 0.2271(5) 0.049(2) Uiso 0.402(7) 1 d G U P A 2
H44B H 0.1710 -0.1135 0.2605 0.059 Uiso 0.402(7) 1 calc R U P A 2
C45' C 0.4141(11) -0.0141(7) 0.2679(4) 0.063(3) Uiso 0.402(7) 1 d G U P A 2
H45B H 0.4682 -0.0259 0.3292 0.075 Uiso 0.402(7) 1 calc R U P A 2
C46' C 0.5114(8) 0.0552(6) 0.2191(5) 0.064(4) Uiso 0.402(7) 1 d G U P A 2
H46B H 0.6320 0.0908 0.2470 0.077 Uiso 0.402(7) 1 calc R U P A 2

loop_
_atom_site_aniso_label
_atom_site_aniso_U_11
_atom_site_aniso_U_22
_atom_site_aniso_U_33
_atom_site_aniso_U_23
_atom_site_aniso_U_13
_atom_site_aniso_U_12
Fe1 0.0258(2) 0.0281(2) 0.0189(2) 0.00669(16) 0.00510(16) 0.00570(17)
Fe2 0.0195(2) 0.0248(2) 0.0232(2) 0.00535(16) 0.00307(16) 0.00385(16)
Fe3 0.0189(2) 0.0248(2) 0.0237(2) 0.00562(16) 0.00359(16) 0.00511(16)
C1 0.0252(14) 0.0254(13) 0.0275(15) 0.0038(11) 0.0055(11) 0.0022(11)
C2 0.0372(17) 0.0332(16) 0.0321(17) 0.0093(13) 0.0106(13) -0.0006(13)
C3 0.0398(19) 0.050(2) 0.0291(17) 0.0048(15) 0.0142(14) -0.0025(15)
C4 0.0280(16) 0.0488(19) 0.0329(17) -0.0036(14) 0.0079(13) 0.0057(14)
C5 0.0274(15) 0.0320(15) 0.0313(16) 0.0024(12) 0.0028(12) 0.0072(12)
C6 0.0228(14) 0.0321(15) 0.0251(15) 0.0066(12) 0.0051(11) 0.0031(11)
C7 0.0266(15) 0.0353(16) 0.0227(15) 0.0021(12) 0.0014(11) 0.0020(12)
C8 0.0333(17) 0.0453(18) 0.0245(16) 0.0090(13) 0.0009(12) 0.0089(14)
C9 0.0294(16) 0.0397(17) 0.0364(18) 0.0151(14) 0.0015(13) 0.0125(13)
C10 0.0227(14) 0.0351(15) 0.0301(16) 0.0080(12) 0.0082(11) 0.0086(12)
C11 0.0211(13) 0.0289(14) 0.0256(15) 0.0069(11) 0.0050(11) 0.0015(11)
C12 0.0226(14) 0.0336(15) 0.0360(17) 0.0110(13) 0.0092(12) 0.0084(12)
C13 0.0224(15) 0.0383(16) 0.0400(18) 0.0150(14) 0.0027(12) 0.0057(12)
C14 0.0276(15) 0.0372(16) 0.0273(16) 0.0083(13) -0.0004(12) -0.0051(12)
C15 0.0283(15) 0.0338(15) 0.0234(15) 0.0058(12) 0.0037(11) -0.0009(12)
C16 0.0202(13) 0.0286(14) 0.0285(15) 0.0061(11) 0.0032(11) 0.0021(11)
C17 0.0283(15) 0.0294(15) 0.0326(17) -0.0003(12) 0.0043(12) 0.0009(12)
C18 0.0370(18) 0.0424(18) 0.0224(15) -0.0029(13) 0.0007(12) -0.0061(14)
C19 0.0278(16) 0.050(2) 0.0324(17) 0.0147(15) -0.0011(13) -0.0022(14)
C20 0.0202(14) 0.0341(16) 0.0384(18) 0.0152(13) 0.0020(12) 0.0040(12)
C21 0.0208(13) 0.0316(15) 0.0260(15) 0.0093(12) 0.0037(11) 0.0091(11)
C22 0.0338(16) 0.0326(16) 0.0291(16) 0.0042(12) 0.0032(12) 0.0161(13)
C23 0.0309(17) 0.051(2) 0.0376(19) 0.0072(15) 0.0083(13) 0.0220(15)
C24 0.0227(15) 0.055(2) 0.0391(19) 0.0171(16) 0.0095(13) 0.0106(14)
C25 0.0196(14) 0.0358(16) 0.0357(17) 0.0137(13) 0.0001(12) 0.0013(12)
C26 0.0230(13) 0.0238(13) 0.0216(14) 0.0057(10) 0.0021(10) 0.0045(10)
C27 0.0185(13) 0.0271(13) 0.0243(14) 0.0046(11) 0.0022(10) 0.0027(10)
C28 0.0210(13) 0.0315(14) 0.0257(15) 0.0045(11) 0.0047(11) 0.0079(11)
C29 0.0279(14) 0.0241(13) 0.0306(16) 0.0024(11) 0.0020(11) 0.0085(11)
C30 0.0275(15) 0.0254(13) 0.0296(15) 0.0092(11) 0.0028(11) 0.0068(11)
C40 0.082(6) 0.070(5) 0.058(5) 0.028(4) 0.021(4) 0.035(4)
C41 0.056(4) 0.047(3) 0.039(4) 0.015(3) 0.014(3) 0.020(3)
C42 0.051(4) 0.080(6) 0.042(4) 0.005(4) -0.017(3) -0.007(4)
C43 0.056(5) 0.064(5) 0.058(5) 0.008(4) 0.000(4) -0.005(4)
C44 0.049(4) 0.059(4) 0.047(4) 0.021(3) 0.010(3) 0.015(3)
C45 0.039(3) 0.063(4) 0.040(4) 0.014(3) 0.002(3) 0.015(3)
C46 0.038(3) 0.051(4) 0.048(4) 0.017(3) 0.005(3) 0.017(3)

loop_
_atom_type_symbol
_atom_type_description
_atom_type_scat_dispersion_real
_atom_type_scat_dispersion_imag
_atom_type_scat_source
C C 0.0181 0.0091 'International Tables Vol C Tables 4.2.6.8 and 6.1.1.4'
H H 0.0000 0.0000 'International Tables Vol C Tables 4.2.6.8 and 6.1.1.4'
Fe Fe -1.1336 3.1974 'International Tables Vol C Tables 4.2.6.8 and 6.1.1.4'

loop_
_geom_angle_atom_site_label_1
_geom_angle_atom_site_label_2
_geom_angle_atom_site_label_3
_geom_angle
_geom_angle_site_symmetry_1
_geom_angle_site_symmetry_3
C5 Fe1 C6 104.31(13) . .
C5 Fe1 C4 40.63(13) . .
C6 Fe1 C4 121.36(14) . .
C5 Fe1 C7 120.30(13) . .
C6 Fe1 C7 40.93(12) . .
C4 Fe1 C7 107.03(14) . .
C5 Fe1 C8 157.56(14) . .
C6 Fe1 C8 68.77(12) . .
C4 Fe1 C8 123.50(14) . .
C7 Fe1 C8 40.72(13) . .
C5 Fe1 C10 121.30(13) . .
C6 Fe1 C10 41.12(12) . .
C4 Fe1 C10 157.80(14) . .
C7 Fe1 C10 68.65(13) . .
C8 Fe1 C10 68.32(13) . .
C5 Fe1 C1 40.95(12) . .
C6 Fe1 C1 119.73(12) . .
C4 Fe1 C1 68.52(13) . .
C7 Fe1 C1 155.99(12) . .
C8 Fe1 C1 161.06(13) . .
C10 Fe1 C1 106.09(13) . .
C5 Fe1 C9 158.62(14) . .
C6 Fe1 C9 68.83(13) . .
C4 Fe1 C9 160.12(14) . .
C7 Fe1 C9 68.54(13) . .
C8 Fe1 C9 40.64(14) . .
C10 Fe1 C9 40.48(13) . .
C1 Fe1 C9 123.55(13) . .
C5 Fe1 C2 68.56(13) . .
C6 Fe1 C2 156.96(13) . .
C4 Fe1 C2 68.28(14) . .
C7 Fe1 C2 161.57(13) . .
C8 Fe1 C2 125.85(14) . .
C10 Fe1 C2 122.54(13) . .
C1 Fe1 C2 40.71(13) . .
C9 Fe1 C2 109.43(14) . .
C5 Fe1 C3 68.46(14) . .
C6 Fe1 C3 158.83(14) . .
C4 Fe1 C3 40.45(16) . .
C7 Fe1 C3 124.21(14) . .
C8 Fe1 C3 109.93(14) . .
C10 Fe1 C3 159.61(15) . .
C1 Fe1 C3 68.64(13) . .
C9 Fe1 C3 124.88(15) . .
C2 Fe1 C3 40.79(14) . .
C19 Fe2 C20 40.91(14) . .
C19 Fe2 C12 117.55(14) . .
C20 Fe2 C12 152.32(12) . .
C19 Fe2 C18 40.79(16) . .
C20 Fe2 C18 68.58(14) . .
C12 Fe2 C18 106.63(14) . .
C19 Fe2 C15 125.00(14) . .
C20 Fe2 C15 107.23(13) . .
C12 Fe2 C15 68.68(13) . .
C18 Fe2 C15 162.41(13) . .
C19 Fe2 C13 152.71(15) . .
C20 Fe2 C13 165.72(13) . .
C12 Fe2 C13 40.40(13) . .
C18 Fe2 C13 119.57(15) . .
C15 Fe2 C13 68.60(13) . .
C19 Fe2 C14 163.88(15) . .
C20 Fe2 C14 127.46(14) . .
C12 Fe2 C14 68.34(13) . .
C18 Fe2 C14 154.84(15) . .
C15 Fe2 C14 40.88(13) . .
C13 Fe2 C14 40.65(14) . .
C19 Fe2 C11 105.23(13) . .
C20 Fe2 C11 117.91(12) . .
C12 Fe2 C11 40.91(12) . .
C18 Fe2 C11 124.58(13) . .
C15 Fe2 C11 40.94(12) . .
C13 Fe2 C11 68.55(12) . .
C14 Fe2 C11 68.74(12) . .
C19 Fe2 C17 68.56(14) . .
C20 Fe2 C17 68.38(13) . .
C12 Fe2 C17 126.71(13) . .
C18 Fe2 C17 40.69(14) . .
C15 Fe2 C17 155.33(13) . .
C13 Fe2 C17 109.34(13) . .
C14 Fe2 C17 121.35(13) . .
C11 Fe2 C17 163.11(12) . .
C19 Fe2 C16 68.82(12) . .
C20 Fe2 C16 40.80(12) . .
C12 Fe2 C16 164.96(12) . .
C18 Fe2 C16 68.60(13) . .
C15 Fe2 C16 120.17(12) . .
C13 Fe2 C16 128.40(12) . .
C14 Fe2 C16 109.52(12) . .
C11 Fe2 C16 153.55(12) . .
C17 Fe2 C16 40.60(12) . .
C27 Fe3 C24 155.50(14) . .
C27 Fe3 C23 120.07(14) . .
C24 Fe3 C23 40.66(15) . .
C27 Fe3 C25 162.03(12) . .
C24 Fe3 C25 40.62(14) . .
C23 Fe3 C25 68.40(14) . .
C27 Fe3 C28 40.87(12) . .
C24 Fe3 C28 162.11(14) . .
C23 Fe3 C28 156.22(14) . .
C25 Fe3 C28 125.63(13) . .
C27 Fe3 C22 106.63(13) . .
C24 Fe3 C22 68.68(14) . .
C23 Fe3 C22 40.94(14) . .
C25 Fe3 C22 68.53(13) . .
C28 Fe3 C22 121.25(13) . .
C27 Fe3 C30 68.61(12) . .
C24 Fe3 C30 107.24(13) . .
C23 Fe3 C30 123.46(13) . .
C25 Fe3 C30 121.80(13) . .
C28 Fe3 C30 68.55(12) . .
C22 Fe3 C30 160.22(13) . .
C27 Fe3 C26 40.99(11) . .
C24 Fe3 C26 120.14(13) . .
C23 Fe3 C26 106.06(13) . .
C25 Fe3 C26 156.15(12) . .
C28 Fe3 C26 68.75(12) . .
C22 Fe3 C26 123.39(12) . .
C30 Fe3 C26 40.57(12) . .
C27 Fe3 C29 68.70(12) . .
C24 Fe3 C29 124.88(14) . .
C23 Fe3 C29 160.93(14) . .
C25 Fe3 C29 108.66(13) . .
C28 Fe3 C29 40.72(12) . .
C22 Fe3 C29 157.22(13) . .
C30 Fe3 C29 40.78(13) . .
C26 Fe3 C29 68.60(12) . .
C27 Fe3 C21 124.48(12) . .
C24 Fe3 C21 68.57(12) . .
C23 Fe3 C21 68.61(13) . .
C25 Fe3 C21 40.74(12) . .
C28 Fe3 C21 108.30(12) . .
C22 Fe3 C21 40.73(12) . .
C30 Fe3 C21 157.58(12) . .
C26 Fe3 C21 160.88(12) . .
C29 Fe3 C21 122.32(12) . .
C2 C1 C5 107.5(3) . .
C2 C1 C26 125.5(3) . 2_666
C5 C1 C26 127.0(3) . 2_666
C2 C1 Fe1 69.77(18) . .
C5 C1 Fe1 68.98(17) . .
C26 C1 Fe1 128.1(2) 2_666 .
C1 C2 C3 108.1(3) . .
C1 C2 Fe1 69.52(17) . .
C3 C2 Fe1 69.69(19) . .
C4 C3 C2 107.6(3) . .
C4 C3 Fe1 69.36(19) . .
C2 C3 Fe1 69.52(19) . .
C5 C4 C3 108.6(3) . .
C5 C4 Fe1 69.33(18) . .
C3 C4 Fe1 70.2(2) . .
C4 C5 C1 108.2(3) . .
C4 C5 Fe1 70.04(19) . .
C1 C5 Fe1 70.07(18) . .
C7 C6 C10 107.2(3) . .
C7 C6 C11 125.9(3) . .
C10 C6 C11 126.8(3) . .
C7 C6 Fe1 69.55(17) . .
C10 C6 Fe1 69.50(17) . .
C11 C6 Fe1 123.4(2) . .
C8 C7 C6 108.1(3) . .
C8 C7 Fe1 69.66(19) . .
C6 C7 Fe1 69.52(17) . .
C9 C8 C7 108.3(3) . .
C9 C8 Fe1 69.94(18) . .
C7 C8 Fe1 69.62(18) . .
C10 C9 C8 107.9(3) . .
C10 C9 Fe1 69.53(17) . .
C8 C9 Fe1 69.42(19) . .
C9 C10 C6 108.4(3) . .
C9 C10 Fe1 69.99(18) . .
C6 C10 Fe1 69.37(17) . .
C12 C11 C15 106.9(3) . .
C12 C11 C6 126.4(3) . .
C15 C11 C6 126.6(3) . .
C12 C11 Fe2 68.78(17) . .
C15 C11 Fe2 69.06(17) . .
C6 C11 Fe2 128.0(2) . .
C13 C12 C11 108.9(3) . .
C13 C12 Fe2 70.12(17) . .
C11 C12 Fe2 70.31(16) . .
C12 C13 C14 108.3(3) . .
C12 C13 Fe2 69.48(17) . .
C14 C13 Fe2 69.79(18) . .
C13 C14 C15 107.9(3) . .
C13 C14 Fe2 69.56(18) . .
C15 C14 Fe2 69.43(18) . .
C14 C15 C11 108.1(3) . .
C14 C15 Fe2 69.70(18) . .
C11 C15 Fe2 70.00(18) . .
C20 C16 C17 107.2(3) . .
C20 C16 C21 125.0(3) . .
C17 C16 C21 127.5(3) . .
C20 C16 Fe2 68.56(17) . .
C17 C16 Fe2 69.64(17) . .
C21 C16 Fe2 131.9(2) . .
C18 C17 C16 108.1(3) . .
C18 C17 Fe2 68.96(18) . .
C16 C17 Fe2 69.76(17) . .
C19 C18 C17 108.1(3) . .
C19 C18 Fe2 69.16(19) . .
C17 C18 Fe2 70.34(17) . .
C18 C19 C20 108.0(3) . .
C18 C19 Fe2 70.05(19) . .
C20 C19 Fe2 69.70(18) . .
C19 C20 C16 108.6(3) . .
C19 C20 Fe2 69.39(18) . .
C16 C20 Fe2 70.63(17) . .
C25 C21 C22 107.1(3) . .
C25 C21 C16 125.1(3) . .
C22 C21 C16 127.4(3) . .
C25 C21 Fe3 68.61(17) . .
C22 C21 Fe3 68.99(17) . .
C16 C21 Fe3 132.9(2) . .
C23 C22 C21 107.9(3) . .
C23 C22 Fe3 69.08(18) . .
C21 C22 Fe3 70.28(17) . .
C24 C23 C22 108.2(3) . .
C24 C23 Fe3 69.62(19) . .
C22 C23 Fe3 69.98(17) . .
C25 C24 C23 108.1(3) . .
C25 C24 Fe3 69.81(18) . .
C23 C24 Fe3 69.72(18) . .
C24 C25 C21 108.7(3) . .
C24 C25 Fe3 69.56(19) . .
C21 C25 Fe3 70.65(17) . .
C30 C26 C27 107.3(3) . .
C30 C26 C1 126.0(3) . 2_666
C27 C26 C1 126.7(3) . 2_666
C30 C26 Fe3 69.37(16) . .
C27 C26 Fe3 68.64(16) . .
C1 C26 Fe3 125.7(2) 2_666 .
C28 C27 C26 108.2(2) . .
C28 C27 Fe3 69.80(16) . .
C26 C27 Fe3 70.37(16) . .
C27 C28 C29 108.3(3) . .
C27 C28 Fe3 69.33(16) . .
C29 C28 Fe3 70.34(17) . .
C28 C29 C30 107.4(3) . .
C28 C29 Fe3 68.93(16) . .
C30 C29 Fe3 69.19(16) . .
C26 C30 C29 108.7(3) . .
C26 C30 Fe3 70.06(16) . .
C29 C30 Fe3 70.03(16) . .
C42 C41 C46 120.0 . .
C42 C41 C40 120.3(5) . .
C46 C41 C40 119.7(5) . .
C41 C42 C43 120.0 . .
C44 C43 C42 120.0 . .
C43 C44 C45 120.0 . .
C46 C45 C44 120.0 . .
C45 C46 C41 120.0 . .
C42' C41' C46' 120.0 . .
C42' C41' C40' 120.4(7) . .
C46' C41' C40' 119.6(7) . .
C43' C42' C41' 120.0 . .
C42' C43' C44' 120.0 . .
C45' C44' C43' 120.0 . .
C46' C45' C44' 120.0 . .
C45' C46' C41' 120.0 . .

loop_
_geom_bond_atom_site_label_1
_geom_bond_atom_site_label_2
_geom_bond_distance
_geom_bond_site_symmetry_2
Fe1 C5 2.039(3) .
Fe1 C6 2.048(3) .
Fe1 C4 2.049(3) .
Fe1 C7 2.049(3) .
Fe1 C8 2.049(3) .
Fe1 C10 2.050(3) .
Fe1 C1 2.054(3) .
Fe1 C9 2.056(3) .
Fe1 C2 2.057(3) .
Fe1 C3 2.059(3) .
Fe2 C19 2.032(3) .
Fe2 C20 2.036(3) .
Fe2 C12 2.040(3) .
Fe2 C18 2.044(3) .
Fe2 C15 2.048(3) .
Fe2 C13 2.048(3) .
Fe2 C14 2.051(3) .
Fe2 C11 2.060(3) .
Fe2 C17 2.062(3) .
Fe2 C16 2.064(3) .
Fe3 C27 2.038(3) .
Fe3 C24 2.039(3) .
Fe3 C23 2.040(3) .
Fe3 C25 2.042(3) .
Fe3 C28 2.045(3) .
Fe3 C22 2.052(3) .
Fe3 C30 2.052(3) .
Fe3 C26 2.061(3) .
Fe3 C29 2.063(3) .
Fe3 C21 2.069(3) .
C1 C2 1.430(4) .
C1 C5 1.432(4) .
C1 C26 1.472(4) 2_666
C2 C3 1.435(5) .
C3 C4 1.420(6) .
C4 C5 1.419(5) .
C6 C7 1.432(4) .
C6 C10 1.439(4) .
C6 C11 1.459(4) .
C7 C8 1.426(5) .
C8 C9 1.426(5) .
C9 C10 1.420(4) .
C11 C12 1.433(4) .
C11 C15 1.437(4) .
C12 C13 1.412(4) .
C13 C14 1.424(5) .
C14 C15 1.431(5) .
C16 C20 1.429(4) .
C16 C17 1.431(4) .
C16 C21 1.469(4) .
C17 C18 1.428(5) .
C18 C19 1.420(6) .
C19 C20 1.422(5) .
C21 C25 1.431(4) .
C21 C22 1.434(4) .
C22 C23 1.431(5) .
C23 C24 1.417(5) .
C24 C25 1.417(5) .
C26 C30 1.426(4) .
C26 C27 1.436(4) .
C26 C1 1.472(4) 2_666
C27 C28 1.425(4) .
C28 C29 1.429(4) .
C29 C30 1.434(4) .
C40 C41 1.509(8) .
C41 C42 1.3900 .
C41 C46 1.3900 .
C42 C43 1.3900 .
C43 C44 1.3900 .
C44 C45 1.3900 .
C45 C46 1.3900 .
C40' C41' 1.479(14) .
C41' C42' 1.3900 .
C41' C46' 1.3900 .
C42' C43' 1.3900 .
C43' C44' 1.3900 .
C44' C45' 1.3900 .
C45' C46' 1.3900 .
